data_1561625
loop_
_publ_author_name
'Saghatforoush, Lotfali'
'Khoshtarkib, Zeinab'
'Amani, Vahid'
'Bakhtiari, Akbar'
'Hakimi, Mohammad'
'Keypour, Hassan'

_publ_section_title
;
 One-dimensional mercury(II) halide coordination polymers of
 3,6-bis(2-pyridyl)-1,2,4,5-tetrazine ligand: Synthesis, crystal
 structure, spectroscopic and DFT studies
;
_journal_name_full 'Journal of Solid State Chemistry'
_journal_page_first 311
_journal_page_last 319
_journal_paper_doi 10.1016/j.jssc.2015.11.002
_journal_volume 233
_journal_year 2016
_chemical_formula_sum 'C12 H8 Br2 Hg N6'
_chemical_formula_weight 596.63
_space_group_IT_number 2
_space_group_name_Hall '-P 1'
_space_group_name_H-M_alt 'P -1'
_symmetry_cell_setting triclinic
_symmetry_space_group_name_H-M 'P -1'
_atom_sites_solution_hydrogens geom
_atom_sites_solution_primary direct
_atom_sites_solution_secondary difmap
_audit_creation_method SHELXL-97
_cell_angle_alpha 115.260(11)
_cell_angle_beta 93.940(13)
_cell_angle_gamma 107.423(12)
_cell_formula_units_Z 1
_cell_length_a 7.3660(11)
_cell_length_b 7.6676(11)
_cell_length_c 7.8964(13)
_cell_measurement_reflns_used 3419
_cell_measurement_temperature 298(2)
_cell_measurement_theta_max 26.00
_cell_measurement_theta_min 2.93
_cell_volume 374.73(12)
_computing_cell_refinement 'Bruker SAINT'
_computing_data_collection 'Bruker APEX II'
_computing_data_reduction 'Bruker SAINT'
_computing_molecular_graphics 'Bruker SHELXTL'
_computing_publication_material 'Bruker SHELXTL'
_computing_structure_refinement 'SHELXL-97 (Sheldrick, 1997)'
_computing_structure_solution 'SHELXS-97 (Sheldrick, 1997)'
_diffrn_ambient_temperature 298(2)
_diffrn_measured_fraction_theta_full 0.999
_diffrn_measured_fraction_theta_max 0.999
_diffrn_measurement_device_type 'Bruker APEX II CCD area detector'
_diffrn_measurement_method 'omega scans'
_diffrn_radiation_monochromator graphite
_diffrn_radiation_source 'fine-focus sealed tube'
_diffrn_radiation_type MoK\a
_diffrn_radiation_wavelength 0.71073
_diffrn_reflns_av_R_equivalents 0.0670
_diffrn_reflns_av_sigmaI/netI 0.0578
_diffrn_reflns_limit_h_max 9
_diffrn_reflns_limit_h_min -9
_diffrn_reflns_limit_k_max 8
_diffrn_reflns_limit_k_min -9
_diffrn_reflns_limit_l_max 10
_diffrn_reflns_limit_l_min -10
_diffrn_reflns_number 3419
_diffrn_reflns_theta_full 26.99
_diffrn_reflns_theta_max 26.99
_diffrn_reflns_theta_min 2.93
_exptl_absorpt_coefficient_mu 15.601
_exptl_absorpt_correction_T_max 0.2194
_exptl_absorpt_correction_T_min 0.0226
_exptl_absorpt_correction_type numerical
_exptl_absorpt_process_details SADABS
_exptl_crystal_colour Violet
_exptl_crystal_density_diffrn 2.644
_exptl_crystal_density_method 'not measured'
_exptl_crystal_description Prism
_exptl_crystal_F_000 272
_exptl_crystal_size_max 0.50
_exptl_crystal_size_mid 0.30
_exptl_crystal_size_min 0.18
_refine_diff_density_max 1.440
_refine_diff_density_min -2.717
_refine_diff_density_rms 0.257
_refine_ls_extinction_method none
_refine_ls_goodness_of_fit_ref 1.035
_refine_ls_hydrogen_treatment constr
_refine_ls_matrix_type full
_refine_ls_number_parameters 97
_refine_ls_number_reflns 1638
_refine_ls_number_restraints 0
_refine_ls_restrained_S_all 1.035
_refine_ls_R_factor_all 0.0464
_refine_ls_R_factor_gt 0.0435
_refine_ls_shift/su_max 0.005
_refine_ls_shift/su_mean 0.001
_refine_ls_structure_factor_coef Fsqd
_refine_ls_weighting_details 'calc w=1/[\s^2^(Fo^2^)+(0.0798P)^2^+0.0000P] where P=(Fo^2^+2Fc^2^)/3'
_refine_ls_weighting_scheme calc
_refine_ls_wR_factor_gt 0.1145
_refine_ls_wR_factor_ref 0.1159
_reflns_number_gt 1504
_reflns_number_total 1638
_reflns_threshold_expression >2sigma(I)
_cod_data_source_file JSSC-2016-233-311.cif
_cod_data_source_block hgbr2
_cod_depositor_comments
;
The following automatic conversions were performed:

data item '_exptl_absorpt_correction_type' value 'Numerical' was
changed to 'numerical' in accordance with the built-in table derived
from the CIF Core dictionary named 'cif_core.dic' version 2.4.5 last
updated on 2014-11-21.

data item '_symmetry_cell_setting' value 'Triclinic' was changed to
'triclinic' in accordance with the built-in table derived from the
CIF Core dictionary named 'cif_core.dic' version 2.4.5 last updated
on 2014-11-21.

Automatic conversion script
Id: cif_fix_values 8369 2020-08-20 11:38:08Z andrius 
;
_cod_original_cell_volume 374.73(10)
_cod_original_sg_symbol_H-M P-1
_cod_original_formula_sum 'C12 H8 Br2 Hg1 N6'
_cod_database_code 1561625

loop_
_symmetry_equiv_pos_as_xyz
'x, y, z'
'-x, -y, -z'

loop_
_atom_site_label
_atom_site_type_symbol
_atom_site_fract_x
_atom_site_fract_y
_atom_site_fract_z
_atom_site_U_iso_or_equiv
_atom_site_adp_type
_atom_site_occupancy
_atom_site_symmetry_multiplicity
_atom_site_calc_flag
_atom_site_refinement_flags
_atom_site_disorder_assembly
_atom_site_disorder_group
C1 C 0.9899(12) 0.3565(13) 0.6357(12) 0.0475(18) Uani 1 1 d . . .
H1 H 0.9926 0.2345 0.5386 0.057 Uiso 1 1 calc R . .
C2 C 1.1537(12) 0.5347(15) 0.7028(14) 0.0499(19) Uani 1 1 d . . .
H2 H 1.2630 0.5326 0.6509 0.060 Uiso 1 1 calc R . .
C3 C 1.1514(12) 0.7156(14) 0.8481(14) 0.0515(19) Uani 1 1 d . . .
H3 H 1.2593 0.8380 0.8960 0.062 Uiso 1 1 calc R . .
C4 C 0.9860(13) 0.7119(13) 0.9216(13) 0.0470(18) Uani 1 1 d . . .
H4 H 0.9806 0.8316 1.0199 0.056 Uiso 1 1 calc R . .
C5 C 0.8284(10) 0.5260(12) 0.8455(10) 0.0374(15) Uani 1 1 d . . .
C6 C 0.6513(11) 0.5129(11) 0.9254(11) 0.0375(14) Uani 1 1 d . . .
N1 N 0.8284(9) 0.3505(10) 0.7031(9) 0.0411(14) Uani 1 1 d . . .
N2 N 0.5085(10) 0.3251(10) 0.8594(10) 0.0447(15) Uani 1 1 d . . .
N3 N 0.3568(9) 0.3127(10) 0.9374(10) 0.0428(14) Uani 1 1 d . . .
Hg1 Hg 0.5000 0.0000 0.5000 0.04300(19) Uani 1 2 d S . .
Br1 Br 0.63750(13) -0.17161(14) 0.64610(14) 0.0543(2) Uani 1 1 d . . .

loop_
_atom_site_aniso_label
_atom_site_aniso_U_11
_atom_site_aniso_U_22
_atom_site_aniso_U_33
_atom_site_aniso_U_23
_atom_site_aniso_U_13
_atom_site_aniso_U_12
C1 0.047(4) 0.049(4) 0.041(4) 0.015(4) 0.013(4) 0.019(4)
C2 0.039(4) 0.061(5) 0.049(5) 0.028(4) 0.011(4) 0.015(4)
C3 0.040(4) 0.053(5) 0.051(5) 0.022(4) 0.006(4) 0.008(3)
C4 0.052(4) 0.041(4) 0.045(5) 0.017(4) 0.016(4) 0.016(3)
C5 0.036(3) 0.042(4) 0.029(4) 0.014(3) 0.005(3) 0.012(3)
C6 0.041(4) 0.040(4) 0.031(4) 0.016(3) 0.007(3) 0.016(3)
N1 0.042(3) 0.040(3) 0.035(3) 0.013(3) 0.009(3) 0.015(3)
N2 0.048(4) 0.041(3) 0.041(4) 0.012(3) 0.016(3) 0.021(3)
N3 0.036(3) 0.036(3) 0.039(4) 0.008(3) 0.007(3) 0.006(2)
Hg1 0.0415(3) 0.0434(3) 0.0421(3) 0.01648(19) 0.01356(18) 0.01736(18)
Br1 0.0543(5) 0.0475(5) 0.0558(6) 0.0214(4) 0.0050(4) 0.0176(4)

loop_
_atom_type_symbol
_atom_type_description
_atom_type_scat_dispersion_real
_atom_type_scat_dispersion_imag
_atom_type_scat_source
C C 0.0033 0.0016 'International Tables Vol C Tables 4.2.6.8 and 6.1.1.4'
H H 0.0000 0.0000 'International Tables Vol C Tables 4.2.6.8 and 6.1.1.4'
N N 0.0061 0.0033 'International Tables Vol C Tables 4.2.6.8 and 6.1.1.4'
O O 0.0106 0.0060 'International Tables Vol C Tables 4.2.6.8 and 6.1.1.4'
Hg Hg -2.3894 9.2266 'International Tables Vol C Tables 4.2.6.8 and 6.1.1.4'
Br Br -0.2901 2.4595 'International Tables Vol C Tables 4.2.6.8 and 6.1.1.4'

loop_
_geom_angle_atom_site_label_1
_geom_angle_atom_site_label_2
_geom_angle_atom_site_label_3
_geom_angle
_geom_angle_site_symmetry_1
_geom_angle_site_symmetry_3
N1 C1 C2 123.4(7) . .
N1 C1 H1 118.3 . .
C2 C1 H1 118.3 . .
C3 C2 C1 118.6(7) . .
C3 C2 H2 120.7 . .
C1 C2 H2 120.7 . .
C2 C3 C4 118.9(8) . .
C2 C3 H3 120.6 . .
C4 C3 H3 120.6 . .
C3 C4 C5 118.6(7) . .
C3 C4 H4 120.7 . .
C5 C4 H4 120.7 . .
N1 C5 C4 123.0(6) . .
N1 C5 C6 116.6(7) . .
C4 C5 C6 120.4(7) . .
N3 C6 N2 123.3(6) 2_667 .
N3 C6 C5 118.1(7) 2_667 .
N2 C6 C5 118.5(6) . .
C1 N1 C5 117.6(7) . .
N3 N2 C6 118.3(6) . .
N2 N3 C6 118.3(6) . 2_667
Br1 Hg1 Br1 180.00(4) . 2_656

loop_
_geom_bond_atom_site_label_1
_geom_bond_atom_site_label_2
_geom_bond_distance
_geom_bond_site_symmetry_2
C1 N1 1.332(10) .
C1 C2 1.382(12) .
C1 H1 0.9300 .
C2 C3 1.378(13) .
C2 H2 0.9300 .
C3 C4 1.383(11) .
C3 H3 0.9300 .
C4 C5 1.386(11) .
C4 H4 0.9300 .
C5 N1 1.335(9) .
C5 C6 1.483(9) .
C6 N3 1.336(9) 2_667
C6 N2 1.352(10) .
N2 N3 1.311(8) .
N3 C6 1.336(9) 2_667
Hg1 Br1 2.4539(10) .
Hg1 Br1 2.4539(10) 2_656

loop_
_geom_torsion_atom_site_label_1
_geom_torsion_atom_site_label_2
_geom_torsion_atom_site_label_3
_geom_torsion_atom_site_label_4
_geom_torsion
_geom_torsion_site_symmetry_1
_geom_torsion_site_symmetry_2
_geom_torsion_site_symmetry_3
_geom_torsion_site_symmetry_4
N1 C1 C2 C3 0.7(14) . . . .
C1 C2 C3 C4 0.1(14) . . . .
C2 C3 C4 C5 -0.2(14) . . . .
C3 C4 C5 N1 -0.6(13) . . . .
C3 C4 C5 C6 177.4(8) . . . .
N1 C5 C6 N3 -177.3(7) . . . 2_667
C4 C5 C6 N3 4.6(11) . . . 2_667
N1 C5 C6 N2 4.2(11) . . . .
C4 C5 C6 N2 -173.9(7) . . . .
C2 C1 N1 C5 -1.4(13) . . . .
C4 C5 N1 C1 1.4(12) . . . .
C6 C5 N1 C1 -176.7(7) . . . .
N3 C6 N2 N3 -1.9(13) 2_667 . . .
C5 C6 N2 N3 176.5(7) . . . .
C6 N2 N3 C6 1.8(13) . . . 2_667
